data_1563955
loop_
_publ_author_name
'Xiong, Zuping'
'Zhang, Xiaoxiao'
'Liu, Longxiang'
'Zhu, Qiaozhi'
'Wang, Zhenni'
'Feng, Hui'
'Qian, Zhaosheng'

_publ_section_title
;
 Achieving Highly Efficient Aggregation-Induced Emission, Reversible and
 Irreversible Photochromism by Heavy Halogen-Regulated Photophysics and
 D-A Molecular Pattern-Controlled Photochemistry of Through-Space
 Conjugated Lumingens
;
_journal_name_full 'Chemical Science'
_journal_paper_doi 10.1039/D1SC02168K
_journal_year 2021
_chemical_formula_moiety 'C25 H24 Br N3'
_chemical_formula_sum 'C25 H24 Br N3'
_chemical_formula_weight 446.38
_space_group_crystal_system triclinic
_space_group_IT_number 2
_space_group_name_Hall '-P 1'
_space_group_name_H-M_alt 'P -1'
_atom_sites_solution_hydrogens geom
_atom_sites_solution_primary dual
_audit_creation_date 2020-01-14
_audit_creation_method
;
Olex2 1.2
(compiled 2018.05.29 svn.r3508 for OlexSys, GUI svn.r5506)
;
_audit_update_record
;
2021-01-06 deposited with the CCDC.	2021-07-05 downloaded from the CCDC.
;
_cell_angle_alpha 102.009(3)
_cell_angle_beta 94.363(3)
_cell_angle_gamma 114.749(2)
_cell_formula_units_Z 2
_cell_length_a 9.8541(6)
_cell_length_b 10.6234(6)
_cell_length_c 11.7377(7)
_cell_measurement_reflns_used 7837
_cell_measurement_temperature 150(2)
_cell_measurement_theta_max 26.43
_cell_measurement_theta_min 2.19
_cell_volume 1072.89(11)
_computing_cell_refinement 'SAINT v8.37A (Bruker, 2015)'
_computing_data_reduction 'SAINT v8.37A (Bruker, 2015)'
_computing_molecular_graphics 'Olex2 (Dolomanov et al., 2009)'
_computing_publication_material 'Olex2 (Dolomanov et al., 2009)'
_computing_structure_refinement 'ShelXL (Sheldrick, 2015)'
_computing_structure_solution 'ShelXT (Sheldrick, 2015)'
_diffrn_ambient_temperature 150.48
_diffrn_measured_fraction_theta_full 0.998
_diffrn_measured_fraction_theta_max 0.993
_diffrn_measurement_device_type 'Bruker APEX-II CCD'
_diffrn_measurement_method '\f and \w scans'
_diffrn_radiation_type MoK\a
_diffrn_radiation_wavelength 0.71073
_diffrn_reflns_av_R_equivalents 0.0357
_diffrn_reflns_av_unetI/netI 0.0313
_diffrn_reflns_Laue_measured_fraction_full 0.998
_diffrn_reflns_Laue_measured_fraction_max 0.993
_diffrn_reflns_limit_h_max 12
_diffrn_reflns_limit_h_min -12
_diffrn_reflns_limit_k_max 13
_diffrn_reflns_limit_k_min -13
_diffrn_reflns_limit_l_max 14
_diffrn_reflns_limit_l_min -14
_diffrn_reflns_number 19279
_diffrn_reflns_point_group_measured_fraction_full 0.998
_diffrn_reflns_point_group_measured_fraction_max 0.993
_diffrn_reflns_theta_full 25.242
_diffrn_reflns_theta_max 26.484
_diffrn_reflns_theta_min 2.189
_diffrn_standards_number 0
_exptl_absorpt_coefficient_mu 1.931
_exptl_absorpt_correction_T_max 0.0276
_exptl_absorpt_correction_T_min 0.0097
_exptl_absorpt_correction_type multi-scan
_exptl_absorpt_process_details
;
SADABS-2016/2 (Bruker,2016/2) was used for absorption correction.
wR2(int) was 0.0778 before and 0.0503 after correction.
The Ratio of minimum to maximum transmission is 0.3514.
The \l/2 correction factor is Not present.
;
_exptl_crystal_colour yellow
_exptl_crystal_colour_primary yellow
_exptl_crystal_density_diffrn 1.382
_exptl_crystal_description block
_exptl_crystal_F_000 460
_exptl_crystal_size_max 0.2
_exptl_crystal_size_mid 0.15
_exptl_crystal_size_min 0.1
_refine_diff_density_max 0.338
_refine_diff_density_min -0.394
_refine_diff_density_rms 0.056
_refine_ls_extinction_method none
_refine_ls_goodness_of_fit_ref 1.024
_refine_ls_hydrogen_treatment constr
_refine_ls_matrix_type full
_refine_ls_number_parameters 266
_refine_ls_number_reflns 4427
_refine_ls_number_restraints 0
_refine_ls_restrained_S_all 1.024
_refine_ls_R_factor_all 0.0438
_refine_ls_R_factor_gt 0.0322
_refine_ls_shift/su_max 0.000
_refine_ls_shift/su_mean 0.000
_refine_ls_structure_factor_coef Fsqd
_refine_ls_weighting_details 'w=1/[\s^2^(Fo^2^)+(0.0421P)^2^+0.3902P] where P=(Fo^2^+2Fc^2^)/3'
_refine_ls_weighting_scheme calc
_refine_ls_wR_factor_gt 0.0784
_refine_ls_wR_factor_ref 0.0842
_reflns_Friedel_coverage 0.000
_reflns_number_gt 3674
_reflns_number_total 4427
_reflns_threshold_expression 'I > 2\s(I)'
_cod_data_source_file d1sc02168k2.cif
_cod_data_source_block mo_0114_1_0m
_cod_database_code 1563955
_shelx_shelxl_version_number 2018/3
_shelx_space_group_comment
;
The symmetry employed for this shelxl refinement is uniquely defined
by the following loop, which should always be used as a source of
symmetry information in preference to the above space-group names.
They are only intended as comments.
;
_shelx_estimated_absorpt_t_max 0.830
_shelx_estimated_absorpt_t_min 0.699
_olex2_refinement_description
;
1. Fixed Uiso
 At 1.2 times of:
  All C(H) groups
 At 1.5 times of:
  All C(H,H,H) groups
2.a Aromatic/amide H refined with riding coordinates:
 C009(H009), C00A(H00A), C00B(H00B), C00C(H00C), C00D(H00D), C00G(H00G),
 C00I(H00I), C00L(H00L), C00M(H00M), C00N(H00N), C00O(H00O), C00P(H00P)
2.b Idealised Me refined as rotating group:
 C00Q(H00E,H00F,H00H), C00R(H00J,H00K,H00Q), C00S(H00R,H00S,H00T), C00T(H00U,
 H00V,H00W)
;
_olex2_submission_special_instructions 'No special instructions were received'

loop_
_space_group_symop_operation_xyz
'x, y, z'
'-x, -y, -z'

loop_
_atom_site_label
_atom_site_type_symbol
_atom_site_fract_x
_atom_site_fract_y
_atom_site_fract_z
_atom_site_U_iso_or_equiv
_atom_site_adp_type
_atom_site_occupancy
_atom_site_site_symmetry_order
_atom_site_calc_flag
_atom_site_refinement_flags_posn
_atom_site_refinement_flags_adp
_atom_site_refinement_flags_occupancy
_atom_site_disorder_assembly
_atom_site_disorder_group
Br01 Br 0.20934(3) -0.02275(2) 0.31310(2) 0.04829(10) Uani 1 1 d . . . . .
N002 N 0.7167(2) 0.54340(19) 0.05145(17) 0.0411(4) Uani 1 1 d . . . . .
N003 N 0.8560(2) 1.1830(2) 0.08846(18) 0.0429(4) Uani 1 1 d . . . . .
N004 N 0.0291(2) 0.6643(2) 0.46828(18) 0.0526(5) Uani 1 1 d . . . . .
C005 C 0.5245(2) 0.6844(2) 0.23985(17) 0.0324(4) Uani 1 1 d . . . . .
C006 C 0.5402(2) 0.5615(2) 0.19964(18) 0.0323(4) Uani 1 1 d . . . . .
C007 C 0.6413(2) 0.5566(2) 0.11771(18) 0.0341(4) Uani 1 1 d . . . . .
C008 C 0.3974(2) 0.6804(2) 0.30155(18) 0.0322(4) Uani 1 1 d . . . . .
C009 C 0.7723(2) 0.8666(2) 0.20315(19) 0.0349(4) Uani 1 1 d . . . . .
H009 H 0.822883 0.812930 0.222929 0.042 Uiso 1 1 calc R . . . .
C00A C 0.3362(2) 0.1603(2) 0.16448(19) 0.0367(5) Uani 1 1 d . . . . .
H00A H 0.305727 0.073452 0.104491 0.044 Uiso 1 1 calc R . . . .
C00B C 0.4202(2) 0.7735(2) 0.41198(18) 0.0341(4) Uani 1 1 d . . . . .
H00B H 0.520655 0.842416 0.449550 0.041 Uiso 1 1 calc R . . . .
C00C C 0.2482(2) 0.5851(2) 0.24715(18) 0.0364(5) Uani 1 1 d . . . . .
H00C H 0.229342 0.521437 0.171380 0.044 Uiso 1 1 calc R . . . .
C00D C 0.5537(2) 0.9099(2) 0.19205(19) 0.0350(4) Uani 1 1 d . . . . .
H00D H 0.453088 0.887202 0.205052 0.042 Uiso 1 1 calc R . . . .
C00E C 0.6192(2) 0.8210(2) 0.21358(18) 0.0323(4) Uani 1 1 d . . . . .
C00F C 0.1493(3) 0.6711(2) 0.41361(19) 0.0376(5) Uani 1 1 d . . . . .
C00G C 0.6312(2) 1.0299(2) 0.15245(19) 0.0366(5) Uani 1 1 d . . . . .
H00G H 0.582258 1.086605 0.137206 0.044 Uiso 1 1 calc R . . . .
C00H C 0.3064(2) 0.1569(2) 0.2772(2) 0.0363(5) Uani 1 1 d . . . . .
C00I C 0.4110(2) 0.2918(2) 0.14015(19) 0.0344(4) Uani 1 1 d . . . . .
H00I H 0.432299 0.294408 0.062848 0.041 Uiso 1 1 calc R . . . .
C00J C 0.7813(2) 1.0693(2) 0.13437(18) 0.0345(4) Uani 1 1 d . . . . .
C00K C 0.4562(2) 0.4215(2) 0.22700(18) 0.0326(4) Uani 1 1 d . . . . .
C00L C 0.3007(3) 0.7678(2) 0.46786(19) 0.0365(5) Uani 1 1 d . . . . .
H00L H 0.320648 0.830245 0.544429 0.044 Uiso 1 1 calc R . . . .
C00M C 0.1272(3) 0.5809(2) 0.30047(19) 0.0390(5) Uani 1 1 d . . . . .
H00M H 0.026671 0.515857 0.260041 0.047 Uiso 1 1 calc R . . . .
C00N C 0.8517(2) 0.9870(2) 0.16506(19) 0.0351(4) Uani 1 1 d . . . . .
H00N H 0.955468 1.014737 0.159464 0.042 Uiso 1 1 calc R . . . .
C00O C 0.4226(3) 0.4132(2) 0.33951(19) 0.0367(5) Uani 1 1 d . . . . .
H00O H 0.450669 0.499423 0.399658 0.044 Uiso 1 1 calc R . . . .
C00P C 0.3497(3) 0.2826(2) 0.3653(2) 0.0384(5) Uani 1 1 d . . . . .
H00P H 0.329355 0.279032 0.442659 0.046 Uiso 1 1 calc R . . . .
C00Q C 0.7864(3) 1.2744(3) 0.0675(2) 0.0479(6) Uani 1 1 d . . . . .
H00E H 0.690498 1.216661 0.010812 0.072 Uiso 1 1 calc GR . . . .
H00F H 0.855238 1.350136 0.035153 0.072 Uiso 1 1 calc GR . . . .
H00H H 0.766286 1.318256 0.142297 0.072 Uiso 1 1 calc GR . . . .
C00R C 1.0090(3) 1.2193(3) 0.0687(2) 0.0491(6) Uani 1 1 d . . . . .
H00J H 1.078480 1.257611 0.145106 0.074 Uiso 1 1 calc GR . . . .
H00K H 1.038653 1.292013 0.023960 0.074 Uiso 1 1 calc GR . . . .
H00Q H 1.013773 1.133081 0.023596 0.074 Uiso 1 1 calc GR . . . .
C00S C -0.1258(3) 0.5722(3) 0.4062(2) 0.0554(7) Uani 1 1 d . . . . .
H00R H -0.147407 0.607720 0.339785 0.083 Uiso 1 1 calc GR . . . .
H00S H -0.196222 0.572557 0.460749 0.083 Uiso 1 1 calc GR . . . .
H00T H -0.138497 0.473906 0.376092 0.083 Uiso 1 1 calc GR . . . .
C00T C 0.0508(3) 0.7712(3) 0.5752(2) 0.0654(8) Uani 1 1 d . . . . .
H00U H 0.127750 0.774942 0.635570 0.098 Uiso 1 1 calc GR . . . .
H00V H -0.045407 0.746138 0.604193 0.098 Uiso 1 1 calc GR . . . .
H00W H 0.084744 0.865331 0.558611 0.098 Uiso 1 1 calc GR . . . .

loop_
_atom_site_aniso_label
_atom_site_aniso_U_11
_atom_site_aniso_U_22
_atom_site_aniso_U_33
_atom_site_aniso_U_23
_atom_site_aniso_U_13
_atom_site_aniso_U_12
Br01 0.04676(15) 0.04045(14) 0.06360(17) 0.02585(11) 0.01284(11) 0.01894(10)
N002 0.0460(11) 0.0362(10) 0.0447(11) 0.0132(8) 0.0162(9) 0.0193(8)
N003 0.0385(10) 0.0401(10) 0.0542(11) 0.0207(9) 0.0150(9) 0.0164(8)
N004 0.0393(11) 0.0662(14) 0.0416(11) -0.0025(10) 0.0104(9) 0.0207(10)
C005 0.0321(10) 0.0345(10) 0.0301(10) 0.0089(8) 0.0028(8) 0.0147(8)
C006 0.0319(10) 0.0354(10) 0.0304(10) 0.0090(8) 0.0061(8) 0.0155(8)
C007 0.0372(11) 0.0294(10) 0.0363(11) 0.0108(8) 0.0070(9) 0.0145(8)
C008 0.0328(10) 0.0317(10) 0.0347(10) 0.0114(8) 0.0081(8) 0.0154(8)
C009 0.0325(10) 0.0327(10) 0.0394(11) 0.0065(8) 0.0048(9) 0.0162(9)
C00A 0.0364(11) 0.0349(11) 0.0405(11) 0.0080(9) 0.0048(9) 0.0189(9)
C00B 0.0352(11) 0.0328(10) 0.0339(10) 0.0095(8) 0.0042(8) 0.0150(8)
C00C 0.0381(11) 0.0352(11) 0.0312(10) 0.0049(8) 0.0067(9) 0.0137(9)
C00D 0.0299(10) 0.0373(11) 0.0384(11) 0.0089(9) 0.0074(8) 0.0156(9)
C00E 0.0310(10) 0.0322(10) 0.0315(10) 0.0065(8) 0.0050(8) 0.0130(8)
C00F 0.0382(11) 0.0425(11) 0.0361(11) 0.0109(9) 0.0109(9) 0.0207(10)
C00G 0.0351(11) 0.0359(11) 0.0427(12) 0.0122(9) 0.0061(9) 0.0189(9)
C00H 0.0336(11) 0.0352(10) 0.0454(12) 0.0171(9) 0.0069(9) 0.0174(9)
C00I 0.0350(11) 0.0380(11) 0.0345(11) 0.0103(9) 0.0083(9) 0.0195(9)
C00J 0.0343(11) 0.0313(10) 0.0336(10) 0.0060(8) 0.0048(8) 0.0120(8)
C00K 0.0313(10) 0.0360(10) 0.0347(10) 0.0115(8) 0.0066(8) 0.0177(8)
C00L 0.0427(12) 0.0374(11) 0.0305(10) 0.0066(8) 0.0059(9) 0.0200(9)
C00M 0.0345(11) 0.0408(11) 0.0362(11) 0.0064(9) 0.0062(9) 0.0134(9)
C00N 0.0284(10) 0.0345(10) 0.0398(11) 0.0042(9) 0.0071(8) 0.0141(8)
C00O 0.0426(12) 0.0366(11) 0.0325(11) 0.0080(8) 0.0059(9) 0.0196(9)
C00P 0.0413(12) 0.0430(12) 0.0376(11) 0.0165(9) 0.0106(9) 0.0217(10)
C00Q 0.0441(13) 0.0395(12) 0.0593(15) 0.0210(11) 0.0048(11) 0.0149(10)
C00R 0.0443(13) 0.0370(12) 0.0660(16) 0.0164(11) 0.0254(12) 0.0142(10)
C00S 0.0372(13) 0.0712(17) 0.0545(15) 0.0094(13) 0.0132(11) 0.0236(12)
C00T 0.0516(16) 0.081(2) 0.0505(15) -0.0060(14) 0.0184(13) 0.0266(15)

loop_
_atom_type_symbol
_atom_type_description
_atom_type_scat_dispersion_real
_atom_type_scat_dispersion_imag
_atom_type_scat_source
C C 0.0033 0.0016 'International Tables Vol C Tables 4.2.6.8 and 6.1.1.4'
H H 0.0000 0.0000 'International Tables Vol C Tables 4.2.6.8 and 6.1.1.4'
Br Br -0.2901 2.4595 'International Tables Vol C Tables 4.2.6.8 and 6.1.1.4'
N N 0.0061 0.0033 'International Tables Vol C Tables 4.2.6.8 and 6.1.1.4'

loop_
_geom_angle_atom_site_label_1
_geom_angle_atom_site_label_2
_geom_angle_atom_site_label_3
_geom_angle
_geom_angle_site_symmetry_1
_geom_angle_site_symmetry_3
_geom_angle_publ_flag
C00J N003 C00Q 120.32(19) . . ?
C00J N003 C00R 120.3(2) . . ?
C00R N003 C00Q 119.24(19) . . ?
C00F N004 C00S 120.4(2) . . ?
C00F N004 C00T 120.7(2) . . ?
C00T N004 C00S 117.2(2) . . ?
C006 C005 C008 120.23(18) . . ?
C006 C005 C00E 122.77(18) . . ?
C00E C005 C008 116.66(17) . . ?
C005 C006 C007 120.50(18) . . ?
C005 C006 C00K 126.57(18) . . ?
C007 C006 C00K 112.86(17) . . ?
N002 C007 C006 175.6(2) . . ?
C00B C008 C005 122.47(18) . . ?
C00C C008 C005 120.01(18) . . ?
C00C C008 C00B 117.46(19) . . ?
C00N C009 C00E 122.0(2) . . ?
C00H C00A C00I 119.08(19) . . ?
C00L C00B C008 121.6(2) . . ?
C00M C00C C008 121.61(19) . . ?
C00G C00D C00E 121.88(19) . . ?
C009 C00E C005 124.06(19) . . ?
C00D C00E C005 119.30(18) . . ?
C00D C00E C009 116.58(19) . . ?
N004 C00F C00L 121.9(2) . . ?
N004 C00F C00M 121.4(2) . . ?
C00M C00F C00L 116.70(19) . . ?
C00D C00G C00J 121.0(2) . . ?
C00A C00H Br01 119.50(16) . . ?
C00A C00H C00P 121.03(19) . . ?
C00P C00H Br01 119.45(16) . . ?
C00A C00I C00K 121.53(19) . . ?
N003 C00J C00G 121.5(2) . . ?
N003 C00J C00N 121.29(19) . . ?
C00G C00J C00N 117.22(19) . . ?
C00I C00K C006 120.51(18) . . ?
C00O C00K C006 121.94(19) . . ?
C00O C00K C00I 117.52(19) . . ?
C00B C00L C00F 121.25(19) . . ?
C00C C00M C00F 121.3(2) . . ?
C009 C00N C00J 120.95(19) . . ?
C00P C00O C00K 121.5(2) . . ?
C00O C00P C00H 119.4(2) . . ?

loop_
_geom_bond_atom_site_label_1
_geom_bond_atom_site_label_2
_geom_bond_distance
_geom_bond_site_symmetry_2
_geom_bond_publ_flag
Br01 C00H 1.898(2) . ?
N002 C007 1.143(3) . ?
N003 C00J 1.370(3) . ?
N003 C00Q 1.452(3) . ?
N003 C00R 1.441(3) . ?
N004 C00F 1.373(3) . ?
N004 C00S 1.450(3) . ?
N004 C00T 1.440(3) . ?
C005 C006 1.370(3) . ?
C005 C008 1.483(3) . ?
C005 C00E 1.472(3) . ?
C006 C007 1.445(3) . ?
C006 C00K 1.486(3) . ?
C008 C00B 1.395(3) . ?
C008 C00C 1.391(3) . ?
C009 C00E 1.402(3) . ?
C009 C00N 1.379(3) . ?
C00A C00H 1.382(3) . ?
C00A C00I 1.383(3) . ?
C00B C00L 1.377(3) . ?
C00C C00M 1.377(3) . ?
C00D C00E 1.400(3) . ?
C00D C00G 1.382(3) . ?
C00F C00L 1.409(3) . ?
C00F C00M 1.407(3) . ?
C00G C00J 1.405(3) . ?
C00H C00P 1.383(3) . ?
C00I C00K 1.403(3) . ?
C00J C00N 1.406(3) . ?
C00K C00O 1.397(3) . ?
C00O C00P 1.381(3) . ?
